data_4110992
loop_
_publ_author_name
'Weston R. Judd'
'Sooho Ban'
'Jeffrey Aub\'e'

_publ_contact_author
; 
   Prof. Jeffrey Aub\'e 
   Department of Medicinal Chemistry 
   University of Kansas 
   Malott Hall, Room 4070 
   1251 Wescoe Hall Dr. 
   Lawrence, KS  66045-7582  USA 
;
_publ_contact_author_email jaube@ku.edu
_publ_contact_author_fax 1(785)8645326
_publ_contact_author_phone 1(785)8644496
_publ_section_title
;
 Remote Control of Diastereoselectivity in Intramolecular Reactions of
 Chiral Allylsilanes
;
_journal_name_full 'Journal of the American Chemical Society'
_journal_page_first 13736
_journal_page_last 13741
_journal_paper_doi 10.1021/ja063411+
_journal_volume 128
_journal_year 2006
_chemical_absolute_configuration ad
_chemical_formula_moiety '(C25 H25 Br N2 O5), (H2 O)0.5'
_chemical_formula_sum 'C25 H26 Br N2 O5.5'
_chemical_formula_weight 522.39
_chemical_name_systematic
; 
 ? 
;
_space_group_IT_number 5
_symmetry_cell_setting monoclinic
_symmetry_space_group_name_Hall 'C 2y'
_symmetry_space_group_name_H-M 'C 1 2 1'
_atom_sites_solution_hydrogens geom
_atom_sites_solution_primary direct
_atom_sites_solution_secondary difmap
_audit_creation_method SHELXL-97
_cell_angle_alpha 90.00
_cell_angle_beta 100.593(12)
_cell_angle_gamma 90.00
_cell_formula_units_Z 8
_cell_length_a 21.280(9)
_cell_length_b 26.196(9)
_cell_length_c 8.466(3)
_cell_measurement_reflns_used 3440
_cell_measurement_temperature 100(2)
_cell_measurement_theta_max 22.38
_cell_measurement_theta_min 2.52
_cell_volume 4639(3)
_computing_cell_refinement 'Bruker SMART'
_computing_data_collection 'Bruker SMART'
_computing_data_reduction 'Bruker SAINT'
_computing_molecular_graphics 'SHELXTL (Sheldrick, 2000)'
_computing_publication_material 'SHELXTL (Sheldrick, 2000)'
_computing_structure_refinement 'SHELXTL (Sheldrick, 2000)'
_computing_structure_solution 'SHELXTL (Sheldrick, 2000)'
_diffrn_ambient_temperature 100(2)
_diffrn_measured_fraction_theta_full 0.998
_diffrn_measured_fraction_theta_max 0.998
_diffrn_measurement_device_type 'Bruker APEX'
_diffrn_measurement_method '\w scans'
_diffrn_radiation_monochromator graphite
_diffrn_radiation_source 'fine-focus sealed tube'
_diffrn_radiation_type MoK\a
_diffrn_radiation_wavelength 0.71073
_diffrn_reflns_av_R_equivalents 0.1115
_diffrn_reflns_av_sigmaI/netI 0.0957
_diffrn_reflns_limit_h_max 22
_diffrn_reflns_limit_h_min -22
_diffrn_reflns_limit_k_max 27
_diffrn_reflns_limit_k_min -21
_diffrn_reflns_limit_l_max 8
_diffrn_reflns_limit_l_min -8
_diffrn_reflns_number 9883
_diffrn_reflns_theta_full 21.96
_diffrn_reflns_theta_max 21.96
_diffrn_reflns_theta_min 2.45
_diffrn_standards_number 0
_exptl_absorpt_coefficient_mu 1.814
_exptl_absorpt_correction_T_max 0.899
_exptl_absorpt_correction_T_min 0.548
_exptl_absorpt_correction_type multi-scan
_exptl_absorpt_process_details 'SADABS (Sheldrick, 2002)'
_exptl_crystal_colour yellow
_exptl_crystal_density_diffrn 1.496
_exptl_crystal_description block
_exptl_crystal_F_000 2152
_exptl_crystal_size_max 0.38
_exptl_crystal_size_mid 0.12
_exptl_crystal_size_min 0.06
_refine_diff_density_max 1.274
_refine_diff_density_min -0.700
_refine_diff_density_rms 0.158
_refine_ls_abs_structure_details 'Flack H D (1983), Acta Cryst. A39, 876-881'
_refine_ls_abs_structure_Flack 0.15(3)
_refine_ls_extinction_method none
_refine_ls_goodness_of_fit_ref 1.095
_refine_ls_hydrogen_treatment constr
_refine_ls_matrix_type full
_refine_ls_number_parameters 608
_refine_ls_number_reflns 4947
_refine_ls_number_restraints 557
_refine_ls_restrained_S_all 1.064
_refine_ls_R_factor_all 0.1231
_refine_ls_R_factor_gt 0.1119
_refine_ls_shift/su_max 0.003
_refine_ls_shift/su_mean 0.000
_refine_ls_structure_factor_coef Fsqd
_refine_ls_weighting_details 'calc w=1/[\s^2^(Fo^2^)+(0.1200P)^2^+140.0000P] where P=(Fo^2^+2Fc^2^)/3'
_refine_ls_weighting_scheme calc
_refine_ls_wR_factor_gt 0.2853
_refine_ls_wR_factor_ref 0.2938
_reflns_number_gt 4222
_reflns_number_total 4947
_reflns_threshold_expression I>2\s(I)
_cod_data_source_file ja063411si20060516_113508_3.cif
_cod_data_source_block compound_20_
_cod_original_formula_sum 'C25 H26 Br N2 O5.50'
_cod_database_code 4110992

loop_
_symmetry_equiv_pos_as_xyz
'x, y, z'
'-x, y, -z'
'x+1/2, y+1/2, z'
'-x+1/2, y+1/2, -z'

loop_
_atom_site_label
_atom_site_type_symbol
_atom_site_fract_x
_atom_site_fract_y
_atom_site_fract_z
_atom_site_U_iso_or_equiv
_atom_site_adp_type
_atom_site_occupancy
_atom_site_symmetry_multiplicity
_atom_site_calc_flag
_atom_site_refinement_flags
Br1A Br 1.17334(10) 0.40792(10) 1.6018(2) 0.0603(8) Uani 1 1 d U
N1A N 0.5888(7) 0.5700(6) 0.4204(17) 0.038(2) Uani 1 1 d U
C2A C 0.5492(9) 0.6092(8) 0.366(2) 0.034(3) Uani 1 1 d U
N3A N 0.5718(7) 0.6568(6) 0.3973(18) 0.034(2) Uani 1 1 d U
H3A H 0.5470 0.6825 0.3510 0.041 Uiso 1 1 d R
C4A C 0.6213(8) 0.6666(8) 0.5309(19) 0.026(2) Uani 1 1 d U
C5A C 0.6309(8) 0.7189(7) 0.5736(18) 0.025(2) Uani 1 1 d U
H5A H 0.6009 0.7443 0.5290 0.030 Uiso 1 1 calc R
C6A C 0.6854(8) 0.7316(7) 0.682(2) 0.032(3) Uani 1 1 d U
H6A H 0.6968 0.7661 0.7073 0.039 Uiso 1 1 calc R
C7A C 0.7240(8) 0.6903(7) 0.756(2) 0.028(3) Uani 1 1 d U
C8A C 0.7122(8) 0.6396(7) 0.709(2) 0.030(3) Uani 1 1 d U
H8A H 0.7409 0.6138 0.7568 0.036 Uiso 1 1 calc R
C9A C 0.6611(8) 0.6268(7) 0.5994(19) 0.026(2) Uani 1 1 d U
C10A C 0.6502(9) 0.5759(7) 0.525(2) 0.038(3) Uani 1 1 d U
H10A H 0.6834 0.5711 0.4563 0.046 Uiso 1 1 calc R
C11A C 0.6543(9) 0.5301(8) 0.634(2) 0.042(3) Uani 1 1 d U
H11A H 0.6328 0.5397 0.7251 0.050 Uiso 1 1 calc R
C12A C 0.6122(8) 0.4905(7) 0.535(2) 0.033(3) Uani 1 1 d U
H12A H 0.5819 0.4757 0.5981 0.039 Uiso 1 1 calc R
H12B H 0.6387 0.4627 0.5029 0.039 Uiso 1 1 calc R
C13A C 0.5746(10) 0.5184(8) 0.381(2) 0.041(3) Uani 1 1 d U
H13A H 0.5904 0.5081 0.2831 0.049 Uiso 1 1 calc R
H13B H 0.5281 0.5116 0.3665 0.049 Uiso 1 1 calc R
C14A C 0.7203(9) 0.5096(7) 0.707(2) 0.032(3) Uani 1 1 d U
H14A H 0.7470 0.4975 0.6364 0.038 Uiso 1 1 calc R
C15A C 0.7435(9) 0.5076(7) 0.874(2) 0.039(3) Uani 1 1 d U
H15A H 0.7188 0.5203 0.9480 0.046 Uiso 1 1 calc R
C16A C 0.8065(9) 0.4854(8) 0.928(2) 0.040(3) Uani 1 1 d U
H16A H 0.8243 0.4741 0.8340 0.048 Uiso 1 1 calc R
H16B H 0.8024 0.4551 0.9953 0.048 Uiso 1 1 calc R
C17A C 0.8504(9) 0.5218(8) 1.021(2) 0.044(3) Uani 1 1 d U
H17A H 0.8297 0.5384 1.1037 0.053 Uiso 1 1 calc R
H17B H 0.8622 0.5486 0.9499 0.053 Uiso 1 1 calc R
O18A O 0.9075(7) 0.4940(6) 1.0988(16) 0.051(3) Uani 1 1 d U
C19A C 0.9564(11) 0.5228(9) 1.185(3) 0.052(3) Uani 1 1 d U
C20A C 1.0066(10) 0.4951(9) 1.273(2) 0.047(3) Uani 1 1 d U
C21A C 1.0058(9) 0.4443(8) 1.272(2) 0.046(3) Uani 1 1 d U
H21A H 0.9724 0.4266 1.2037 0.056 Uiso 1 1 calc R
C22A C 1.0574(8) 0.4153(9) 1.376(2) 0.042(3) Uani 1 1 d U
H22A H 1.0562 0.3792 1.3857 0.050 Uiso 1 1 calc R
C23A C 1.1080(9) 0.4446(8) 1.459(2) 0.042(3) Uani 1 1 d U
C24A C 1.1087(11) 0.4953(9) 1.440(3) 0.052(3) Uani 1 1 d U
H24A H 1.1461 0.5125 1.4922 0.062 Uiso 1 1 calc R
C25A C 1.0632(10) 0.5242(10) 1.358(3) 0.051(3) Uani 1 1 d U
H25A H 1.0662 0.5604 1.3534 0.062 Uiso 1 1 calc R
C26A C 0.7786(8) 0.7041(8) 0.897(2) 0.031(3) Uani 1 1 d U
O27A O 0.8104(6) 0.6629(5) 0.9600(13) 0.035(2) Uani 1 1 d U
C28A C 0.8654(9) 0.6734(9) 1.086(2) 0.041(3) Uani 1 1 d U
H28A H 0.8573 0.7053 1.1414 0.049 Uiso 1 1 calc R
H28B H 0.8697 0.6454 1.1655 0.049 Uiso 1 1 calc R
C29A C 0.9244(10) 0.6786(9) 1.030(3) 0.045(4) Uani 1 1 d U
H29A H 0.9565 0.6938 1.1150 0.067 Uiso 1 1 calc R
H29B H 0.9182 0.7006 0.9350 0.067 Uiso 1 1 calc R
H29C H 0.9391 0.6449 1.0023 0.067 Uiso 1 1 calc R
O30A O 0.7950(6) 0.7474(5) 0.9300(14) 0.037(2) Uani 1 1 d U
O31A O 0.4991(6) 0.6003(5) 0.2641(14) 0.039(3) Uani 1 1 d U
O32A O 0.9515(8) 0.5701(7) 1.1907(19) 0.067(3) Uani 1 1 d U
Br1B Br -0.16921(10) 0.93229(10) -1.1413(2) 0.0631(8) Uani 1 1 d U
N1B N 0.4217(7) 0.7681(6) 0.0419(16) 0.034(2) Uani 1 1 d U
C2B C 0.4516(9) 0.7304(8) 0.118(2) 0.034(3) Uani 1 1 d U
N3B N 0.4378(6) 0.6824(6) 0.0767(15) 0.025(2) Uani 1 1 d U
H3B H 0.4573 0.6565 0.1364 0.030 Uiso 1 1 d R
C4B C 0.3794(8) 0.6689(8) -0.032(2) 0.033(3) Uani 1 1 d U
C5B C 0.3591(8) 0.6224(7) -0.0577(19) 0.024(2) Uani 1 1 d U
H5B H 0.3805 0.5951 0.0037 0.029 Uiso 1 1 calc R
C6B C 0.3055(8) 0.6126(7) -0.176(2) 0.025(3) Uani 1 1 d U
H6B H 0.2918 0.5783 -0.1938 0.030 Uiso 1 1 calc R
C7B C 0.2734(8) 0.6485(7) -0.2619(19) 0.024(2) Uani 1 1 d U
C8B C 0.2948(8) 0.6959(7) -0.2401(18) 0.024(3) Uani 1 1 d U
H8B H 0.2732 0.7220 -0.3067 0.029 Uiso 1 1 calc R
C9B C 0.3482(9) 0.7094(7) -0.1229(19) 0.029(3) Uani 1 1 d U
C10B C 0.3743(8) 0.7622(7) -0.107(2) 0.035(2) Uani 1 1 d U
H10B H 0.3948 0.7702 -0.2011 0.042 Uiso 1 1 calc R
C11B C 0.3261(9) 0.8064(7) -0.084(2) 0.039(3) Uani 1 1 d U
H11B H 0.2969 0.7948 -0.0113 0.047 Uiso 1 1 calc R
C12B C 0.3685(9) 0.8489(7) -0.006(2) 0.039(3) Uani 1 1 d U
H12C H 0.3460 0.8694 0.0651 0.047 Uiso 1 1 calc R
H12D H 0.3810 0.8717 -0.0879 0.047 Uiso 1 1 calc R
C13B C 0.4291(9) 0.8220(8) 0.096(2) 0.038(3) Uani 1 1 d U
H13C H 0.4691 0.8369 0.0717 0.046 Uiso 1 1 calc R
H13D H 0.4293 0.8249 0.2122 0.046 Uiso 1 1 calc R
C14B C 0.2871(8) 0.8266(7) -0.242(2) 0.033(3) Uani 1 1 d U
H14B H 0.3083 0.8398 -0.3222 0.039 Uiso 1 1 calc R
C15B C 0.2228(8) 0.8258(7) -0.266(2) 0.033(3) Uani 1 1 d U
H15B H 0.2039 0.8071 -0.1908 0.039 Uiso 1 1 calc R
C16B C 0.1770(9) 0.8515(8) -0.403(2) 0.040(3) Uani 1 1 d U
H16C H 0.1524 0.8785 -0.3594 0.048 Uiso 1 1 calc R
H16D H 0.2013 0.8674 -0.4789 0.048 Uiso 1 1 calc R
C17B C 0.1323(10) 0.8116(8) -0.488(3) 0.052(4) Uani 1 1 d U
H17C H 0.1550 0.7889 -0.5518 0.063 Uiso 1 1 calc R
H17D H 0.1145 0.7907 -0.4091 0.063 Uiso 1 1 calc R
O18B O 0.0814(6) 0.8393(5) -0.5921(15) 0.039(2) Uani 1 1 d U
C19B C 0.0352(9) 0.8103(8) -0.684(2) 0.041(3) Uani 1 1 d U
C20B C -0.0162(8) 0.8449(7) -0.784(2) 0.032(3) Uani 1 1 d U
C21B C -0.0145(7) 0.8992(7) -0.7996(17) 0.027(2) Uani 1 1 d U
H21B H 0.0213 0.9178 -0.7447 0.032 Uiso 1 1 calc R
C22B C -0.0617(9) 0.9238(9) -0.889(2) 0.042(3) Uani 1 1 d U
H22B H -0.0641 0.9599 -0.8834 0.051 Uiso 1 1 calc R
C23B C -0.1074(9) 0.8969(8) -0.990(2) 0.042(3) Uani 1 1 d U
C24B C -0.1097(9) 0.8452(8) -0.992(2) 0.045(3) Uani 1 1 d U
H24B H -0.1435 0.8273 -1.0584 0.054 Uiso 1 1 calc R
C25B C -0.0603(9) 0.8193(9) -0.892(2) 0.044(3) Uani 1 1 d U
H25B H -0.0575 0.7832 -0.8993 0.053 Uiso 1 1 calc R
C26B C 0.2162(7) 0.6358(7) -0.3872(18) 0.024(2) Uani 1 1 d U
O27B O 0.1883(6) 0.6749(5) -0.4627(13) 0.035(2) Uani 1 1 d U
C28B C 0.1348(9) 0.6643(9) -0.592(2) 0.041(3) Uani 1 1 d U
H28C H 0.1434 0.6326 -0.6478 0.049 Uiso 1 1 calc R
H28D H 0.1298 0.6926 -0.6703 0.049 Uiso 1 1 calc R
C29B C 0.0752(10) 0.6582(8) -0.528(3) 0.044(4) Uani 1 1 d U
H29D H 0.0385 0.6594 -0.6169 0.066 Uiso 1 1 calc R
H29E H 0.0717 0.6859 -0.4521 0.066 Uiso 1 1 calc R
H29F H 0.0757 0.6253 -0.4727 0.066 Uiso 1 1 calc R
O30B O 0.1995(6) 0.5917(5) -0.4161(14) 0.039(3) Uani 1 1 d U
O31B O 0.4942(6) 0.7368(5) 0.2507(14) 0.036(3) Uani 1 1 d U
O32B O 0.0344(7) 0.7652(6) -0.6807(18) 0.061(3) Uani 1 1 d U
O1S O 0.5000 0.5342(8) 0.0000 0.059(6) Uani 1 2 d S
H1S H 0.4997 0.5552 0.0841 0.071 Uiso 1 1 d R
O2S O 0.5000 0.8082(8) 0.5000 0.053(6) Uani 1 2 d S
H2S H 0.4982 0.7853 0.4199 0.064 Uiso 1 1 d R

loop_
_atom_site_aniso_label
_atom_site_aniso_U_11
_atom_site_aniso_U_22
_atom_site_aniso_U_33
_atom_site_aniso_U_23
_atom_site_aniso_U_13
_atom_site_aniso_U_12
Br1A 0.0371(11) 0.096(2) 0.0414(11) -0.0084(11) -0.0105(8) 0.0157(12)
N1A 0.036(4) 0.038(3) 0.036(5) 0.002(3) 0.000(3) -0.002(3)
C2A 0.033(5) 0.040(3) 0.027(5) -0.006(4) 0.002(4) 0.000(3)
N3A 0.034(5) 0.038(3) 0.028(5) 0.003(4) 0.000(3) -0.001(3)
C4A 0.026(5) 0.036(3) 0.019(5) 0.001(4) 0.008(3) -0.002(3)
C5A 0.028(5) 0.035(3) 0.016(5) 0.002(4) 0.013(3) 0.001(4)
C6A 0.035(5) 0.035(4) 0.027(5) 0.001(4) 0.007(3) -0.004(4)
C7A 0.024(5) 0.037(4) 0.025(5) 0.005(4) 0.012(3) -0.005(3)
C8A 0.029(5) 0.038(4) 0.024(5) 0.000(4) 0.006(3) 0.003(4)
C9A 0.022(5) 0.037(3) 0.022(5) 0.000(3) 0.011(3) 0.002(3)
C10A 0.037(4) 0.037(3) 0.038(5) -0.002(3) 0.000(4) 0.002(3)
C11A 0.043(5) 0.039(4) 0.040(5) 0.001(3) -0.001(4) 0.001(4)
C12A 0.033(5) 0.035(4) 0.031(5) -0.003(4) 0.009(4) 0.007(4)
C13A 0.046(6) 0.039(3) 0.035(5) 0.003(4) 0.001(4) -0.005(4)
C14A 0.033(4) 0.038(6) 0.027(4) 0.004(4) 0.014(4) 0.000(4)
C15A 0.042(4) 0.046(6) 0.029(4) 0.007(5) 0.010(4) 0.005(4)
C16A 0.044(4) 0.044(6) 0.034(5) 0.004(4) 0.011(4) 0.008(4)
C17A 0.043(4) 0.045(6) 0.044(6) 0.008(5) 0.011(4) 0.003(4)
O18A 0.052(4) 0.054(5) 0.043(5) 0.010(4) 0.001(3) 0.005(3)
C19A 0.051(4) 0.051(4) 0.053(6) 0.003(5) 0.006(4) 0.003(4)
C20A 0.043(4) 0.049(4) 0.048(6) -0.002(5) 0.009(4) 0.001(4)
C21A 0.047(5) 0.050(4) 0.036(6) 0.006(5) -0.008(4) -0.003(4)
C22A 0.030(4) 0.050(4) 0.042(5) 0.000(5) -0.002(4) -0.002(4)
C23A 0.033(5) 0.051(4) 0.038(5) -0.008(4) 0.001(4) 0.000(4)
C24A 0.046(5) 0.054(4) 0.054(6) -0.006(5) 0.006(4) -0.007(4)
C25A 0.051(5) 0.048(4) 0.054(6) -0.005(5) 0.008(4) -0.002(4)
C26A 0.034(5) 0.040(4) 0.022(5) -0.003(4) 0.010(3) 0.001(4)
O27A 0.036(4) 0.044(4) 0.026(4) -0.003(4) 0.003(3) 0.002(4)
C28A 0.036(4) 0.046(6) 0.038(5) -0.003(5) 0.000(3) 0.000(4)
C29A 0.039(4) 0.047(7) 0.046(7) -0.001(5) 0.003(4) -0.003(5)
O30A 0.035(5) 0.043(3) 0.034(5) 0.001(4) 0.006(4) -0.007(4)
O31A 0.038(4) 0.044(5) 0.032(5) -0.001(4) -0.005(3) -0.002(3)
O32A 0.070(6) 0.054(4) 0.071(6) -0.002(5) -0.001(5) 0.009(4)
Br1B 0.0535(14) 0.0891(19) 0.0399(11) -0.0041(11) -0.0092(9) 0.0138(12)
N1B 0.031(4) 0.037(3) 0.031(4) 0.000(3) 0.000(3) -0.001(3)
C2B 0.031(5) 0.037(3) 0.030(5) -0.006(4) -0.001(3) 0.003(4)
N3B 0.020(4) 0.035(3) 0.020(5) -0.002(3) 0.005(3) 0.003(3)
C4B 0.026(5) 0.036(3) 0.032(5) 0.000(4) -0.003(4) 0.001(4)
C5B 0.023(4) 0.034(3) 0.018(5) -0.003(4) 0.009(3) 0.001(4)
C6B 0.022(4) 0.029(4) 0.026(5) -0.006(4) 0.008(3) 0.006(3)
C7B 0.026(5) 0.031(4) 0.016(5) -0.006(4) 0.008(3) 0.006(3)
C8B 0.025(5) 0.033(4) 0.016(5) 0.002(4) 0.006(3) 0.001(4)
C9B 0.025(5) 0.037(3) 0.024(5) 0.001(3) 0.001(3) 0.001(3)
C10B 0.031(5) 0.037(3) 0.034(5) 0.000(3) 0.000(3) 0.000(3)
C11B 0.039(4) 0.039(4) 0.036(5) 0.000(4) 0.000(4) 0.005(3)
C12B 0.040(5) 0.039(4) 0.036(5) -0.001(4) 0.004(4) 0.004(3)
C13B 0.041(5) 0.037(3) 0.034(5) 0.002(4) 0.001(4) -0.002(4)
C14B 0.033(3) 0.035(6) 0.031(5) 0.001(4) 0.008(4) 0.002(4)
C15B 0.032(3) 0.038(6) 0.031(5) 0.003(4) 0.013(3) 0.007(4)
C16B 0.038(4) 0.042(6) 0.039(5) 0.005(4) 0.005(4) 0.007(4)
C17B 0.049(5) 0.051(6) 0.052(6) 0.002(5) -0.002(4) 0.001(4)
O18B 0.038(4) 0.048(5) 0.032(5) -0.001(4) 0.009(3) 0.002(3)
C19B 0.044(5) 0.043(4) 0.036(5) -0.001(4) 0.008(4) 0.002(4)
C20B 0.031(4) 0.039(4) 0.028(5) -0.002(4) 0.015(3) -0.004(4)
C21B 0.026(4) 0.039(3) 0.019(5) -0.004(4) 0.014(3) -0.002(4)
C22B 0.041(5) 0.043(4) 0.040(5) -0.002(4) 0.002(3) 0.004(4)
C23B 0.035(5) 0.052(4) 0.037(5) -0.003(4) 0.005(3) 0.001(4)
C24B 0.039(5) 0.055(3) 0.040(5) -0.004(4) 0.006(4) -0.010(4)
C25B 0.046(5) 0.042(4) 0.044(6) 0.000(4) 0.004(4) -0.010(4)
C26B 0.018(4) 0.037(4) 0.021(5) -0.003(4) 0.011(3) 0.001(3)
O27B 0.035(4) 0.042(4) 0.026(4) -0.003(4) 0.000(3) 0.006(4)
C28B 0.038(4) 0.048(6) 0.032(5) 0.001(5) -0.003(3) 0.000(5)
C29B 0.039(4) 0.046(7) 0.043(6) -0.005(5) 0.001(5) -0.001(5)
O30B 0.037(5) 0.040(3) 0.035(5) -0.004(4) -0.007(4) 0.001(4)
O31B 0.031(5) 0.041(5) 0.032(4) -0.003(3) -0.005(3) 0.000(4)
O32B 0.069(6) 0.045(3) 0.063(6) -0.001(4) -0.002(5) 0.003(4)
O1S 0.105(18) 0.038(13) 0.027(10) 0.000 -0.007(11) 0.000
O2S 0.063(13) 0.078(16) 0.012(8) 0.000 -0.013(8) 0.000

loop_
_atom_type_symbol
_atom_type_description
_atom_type_scat_dispersion_real
_atom_type_scat_dispersion_imag
_atom_type_scat_source
C C 0.0033 0.0016 'International Tables Vol C Tables 4.2.6.8 and 6.1.1.4'
H H 0.0000 0.0000 'International Tables Vol C Tables 4.2.6.8 and 6.1.1.4'
N N 0.0061 0.0033 'International Tables Vol C Tables 4.2.6.8 and 6.1.1.4'
O O 0.0106 0.0060 'International Tables Vol C Tables 4.2.6.8 and 6.1.1.4'
Br Br -0.2901 2.4595 'International Tables Vol C Tables 4.2.6.8 and 6.1.1.4'

loop_
_geom_angle_atom_site_label_1
_geom_angle_atom_site_label_2
_geom_angle_atom_site_label_3
_geom_angle
C2A N1A C13A 123.7(16)
C2A N1A C10A 124.2(16)
C13A N1A C10A 112.1(16)
O31A C2A N3A 122.2(18)
O31A C2A N1A 119.0(18)
N3A C2A N1A 117.3(16)
C2A N3A C4A 120.7(16)
C2A N3A H3A 116.6
C4A N3A H3A 120.1
C9A C4A N3A 119.9(17)
C9A C4A C5A 124.4(16)
N3A C4A C5A 115.3(16)
C6A C5A C4A 117.6(16)
C6A C5A H5A 121.2
C4A C5A H5A 121.2
C5A C6A C7A 117.0(17)
C5A C6A H6A 121.5
C7A C6A H6A 121.5
C8A C7A C6A 122.6(16)
C8A C7A C26A 120.6(16)
C6A C7A C26A 116.7(16)
C9A C8A C7A 121.1(18)
C9A C8A H8A 119.5
C7A C8A H8A 119.5
C8A C9A C4A 117.0(17)
C8A C9A C10A 124.6(17)
C4A C9A C10A 117.4(15)
N1A C10A C9A 114.3(15)
N1A C10A C11A 103.5(15)
C9A C10A C11A 118.1(15)
N1A C10A H10A 106.8
C9A C10A H10A 106.8
C11A C10A H10A 106.8
C10A C11A C12A 104.2(15)
C10A C11A C14A 118.3(16)
C12A C11A C14A 112.8(16)
C10A C11A H11A 107.0
C12A C11A H11A 107.0
C14A C11A H11A 107.0
C11A C12A C13A 107.3(16)
C11A C12A H12A 110.3
C13A C12A H12A 110.3
C11A C12A H12B 110.3
C13A C12A H12B 110.3
H12A C12A H12B 108.5
N1A C13A C12A 101.3(15)
N1A C13A H13A 111.5
C12A C13A H13A 111.5
N1A C13A H13B 111.5
C12A C13A H13B 111.5
H13A C13A H13B 109.3
C15A C14A C11A 123.1(16)
C15A C14A H14A 118.5
C11A C14A H14A 118.5
C14A C15A C16A 117.7(16)
C14A C15A H15A 121.1
C16A C15A H15A 121.1
C15A C16A C17A 111.8(17)
C15A C16A H16A 109.3
C17A C16A H16A 109.3
C15A C16A H16B 109.3
C17A C16A H16B 109.3
H16A C16A H16B 107.9
C16A C17A O18A 108.3(16)
C16A C17A H17A 110.0
O18A C17A H17A 110.0
C16A C17A H17B 110.0
O18A C17A H17B 110.0
H17A C17A H17B 108.4
C19A O18A C17A 116.6(17)
O32A C19A O18A 120(2)
O32A C19A C20A 124(2)
O18A C19A C20A 115(2)
C21A C20A C19A 121(2)
C21A C20A C25A 122(2)
C19A C20A C25A 118(2)
C20A C21A C22A 120(2)
C20A C21A H21A 120.0
C22A C21A H21A 120.0
C23A C22A C21A 116(2)
C23A C22A H22A 122.1
C21A C22A H22A 122.1
C24A C23A C22A 121(2)
C24A C23A Br1A 123.2(16)
C22A C23A Br1A 116.3(16)
C25A C24A C23A 128(2)
C25A C24A H24A 116.2
C23A C24A H24A 116.2
C24A C25A C20A 114(2)
C24A C25A H25A 123.0
C20A C25A H25A 123.0
O30A C26A O27A 124.5(16)
O30A C26A C7A 122.8(17)
O27A C26A C7A 111.9(16)
C26A O27A C28A 114.8(15)
C29A C28A O27A 114.6(16)
C29A C28A H28A 108.6
O27A C28A H28A 108.6
C29A C28A H28B 108.6
O27A C28A H28B 108.6
H28A C28A H28B 107.6
C28A C29A H29A 109.5
C28A C29A H29B 109.5
H29A C29A H29B 109.5
C28A C29A H29C 109.5
H29A C29A H29C 109.5
H29B C29A H29C 109.5
C2B N1B C10B 123.4(16)
C2B N1B C13B 124.3(15)
C10B N1B C13B 112.3(14)
N1B C2B O31B 122.0(18)
N1B C2B N3B 122.1(16)
O31B C2B N3B 115.7(17)
C2B N3B C4B 121.6(15)
C2B N3B H3B 120.6
C4B N3B H3B 115.2
C5B C4B C9B 120.5(16)
C5B C4B N3B 123.9(17)
C9B C4B N3B 115.3(17)
C4B C5B C6B 119.7(17)
C4B C5B H5B 120.1
C6B C5B H5B 120.1
C7B C6B C5B 123.0(17)
C7B C6B H6B 118.5
C5B C6B H6B 118.5
C6B C7B C8B 117.7(16)
C6B C7B C26B 120.7(16)
C8B C7B C26B 121.5(16)
C7B C8B C9B 123.1(16)
C7B C8B H8B 118.4
C9B C8B H8B 118.4
C4B C9B C8B 115.8(16)
C4B C9B C10B 121.4(15)
C8B C9B C10B 122.5(15)
N1B C10B C9B 111.2(14)
N1B C10B C11B 100.2(14)
C9B C10B C11B 116.8(15)
N1B C10B H10B 109.4
C9B C10B H10B 109.4
C11B C10B H10B 109.4
C12B C11B C14B 108.2(16)
C12B C11B C10B 104.2(14)
C14B C11B C10B 114.1(15)
C12B C11B H11B 110.0
C14B C11B H11B 110.0
C10B C11B H11B 110.0
C11B C12B C13B 105.8(15)
C11B C12B H12C 110.6
C13B C12B H12C 110.6
C11B C12B H12D 110.6
C13B C12B H12D 110.6
H12C C12B H12D 108.7
N1B C13B C12B 103.2(15)
N1B C13B H13C 111.1
C12B C13B H13C 111.1
N1B C13B H13D 111.1
C12B C13B H13D 111.1
H13C C13B H13D 109.1
C15B C14B C11B 120.3(17)
C15B C14B H14B 119.9
C11B C14B H14B 119.9
C14B C15B C16B 126.9(17)
C14B C15B H15B 116.5
C16B C15B H15B 116.5
C17B C16B C15B 108.4(16)
C17B C16B H16C 110.0
C15B C16B H16C 110.0
C17B C16B H16D 110.0
C15B C16B H16D 110.0
H16C C16B H16D 108.4
O18B C17B C16B 106.1(16)
O18B C17B H17C 110.5
C16B C17B H17C 110.5
O18B C17B H17D 110.5
C16B C17B H17D 110.5
H17C C17B H17D 108.7
C19B O18B C17B 116.3(16)
O32B C19B O18B 123.6(19)
O32B C19B C20B 126.0(19)
O18B C19B C20B 110.3(17)
C25B C20B C21B 116.9(18)
C25B C20B C19B 114.2(18)
C21B C20B C19B 127.4(16)
C22B C21B C20B 120.9(18)
C22B C21B H21B 119.6
C20B C21B H21B 119.6
C21B C22B C23B 119(2)
C21B C22B H22B 120.3
C23B C22B H22B 120.3
C24B C23B C22B 123(2)
C24B C23B Br1B 117.4(15)
C22B C23B Br1B 119.8(17)
C23B C24B C25B 117.1(19)
C23B C24B H24B 121.5
C25B C24B H24B 121.5
C20B C25B C24B 121(2)
C20B C25B H25B 119.4
C24B C25B H25B 119.4
O30B C26B O27B 124.1(15)
O30B C26B C7B 121.4(16)
O27B C26B C7B 114.4(16)
C26B O27B C28B 116.4(15)
O27B C28B C29B 110.8(15)
O27B C28B H28C 109.5
C29B C28B H28C 109.5
O27B C28B H28D 109.5
C29B C28B H28D 109.5
H28C C28B H28D 108.1
C28B C29B H29D 109.5
C28B C29B H29E 109.5
H29D C29B H29E 109.5
C28B C29B H29F 109.5
H29D C29B H29F 109.5
H29E C29B H29F 109.5

loop_
_geom_bond_atom_site_label_1
_geom_bond_atom_site_label_2
_geom_bond_distance
Br1A C23A 1.923(19)
N1A C2A 1.35(2)
N1A C13A 1.41(3)
N1A C10A 1.45(2)
C2A O31A 1.26(2)
C2A N3A 1.34(2)
N3A C4A 1.42(2)
N3A H3A 0.9000
C4A C9A 1.40(3)
C4A C5A 1.42(3)
C5A C6A 1.38(3)
C5A H5A 0.9500
C6A C7A 1.43(3)
C6A H6A 0.9500
C7A C8A 1.39(3)
C7A C26A 1.55(3)
C8A C9A 1.34(2)
C8A H8A 0.9500
C9A C10A 1.48(3)
C10A C11A 1.51(3)
C10A H10A 1.0000
C11A C12A 1.52(3)
C11A C14A 1.53(3)
C11A H11A 1.0000
C12A C13A 1.57(3)
C12A H12A 0.9900
C12A H12B 0.9900
C13A H13A 0.9900
C13A H13B 0.9900
C14A C15A 1.41(2)
C14A H14A 0.9500
C15A C16A 1.46(3)
C15A H15A 0.9500
C16A C17A 1.46(3)
C16A H16A 0.9900
C16A H16B 0.9900
C17A O18A 1.46(2)
C17A H17A 0.9900
C17A H17B 0.9900
O18A C19A 1.38(3)
C19A O32A 1.24(3)
C19A C20A 1.39(3)
C20A C21A 1.33(3)
C20A C25A 1.49(3)
C21A C22A 1.48(3)
C21A H21A 0.9500
C22A C23A 1.40(3)
C22A H22A 0.9500
C23A C24A 1.34(3)
C24A C25A 1.32(3)
C24A H24A 0.9500
C25A H25A 0.9500
C26A O30A 1.20(2)
C26A O27A 1.33(2)
O27A C28A 1.46(2)
C28A C29A 1.43(3)
C28A H28A 0.9900
C28A H28B 0.9900
C29A H29A 0.9800
C29A H29B 0.9800
C29A H29C 0.9800
Br1B C23B 1.899(19)
N1B C2B 1.28(2)
N1B C10B 1.47(2)
N1B C13B 1.48(3)
C2B O31B 1.32(2)
C2B N3B 1.32(2)
N3B C4B 1.45(2)
N3B H3B 0.9000
C4B C5B 1.30(3)
C4B C9B 1.40(3)
C5B C6B 1.39(3)
C5B H5B 0.9500
C6B C7B 1.31(2)
C6B H6B 0.9500
C7B C8B 1.32(2)
C7B C26B 1.50(2)
C8B C9B 1.41(2)
C8B H8B 0.9500
C9B C10B 1.49(3)
C10B C11B 1.58(3)
C10B H10B 1.0000
C11B C12B 1.51(3)
C11B C14B 1.53(3)
C11B H11B 1.0000
C12B C13B 1.58(3)
C12B H12C 0.9900
C12B H12D 0.9900
C13B H13C 0.9900
C13B H13D 0.9900
C14B C15B 1.35(3)
C14B H14B 0.9500
C15B C16B 1.52(3)
C15B H15B 0.9500
C16B C17B 1.50(3)
C16B H16C 0.9900
C16B H16D 0.9900
C17B O18B 1.46(2)
C17B H17C 0.9900
C17B H17D 0.9900
O18B C19B 1.37(2)
C19B O32B 1.18(2)
C19B C20B 1.55(3)
C20B C25B 1.36(3)
C20B C21B 1.43(3)
C21B C22B 1.31(2)
C21B H21B 0.9500
C22B C23B 1.37(3)
C22B H22B 0.9500
C23B C24B 1.36(3)
C24B C25B 1.40(3)
C24B H24B 0.9500
C25B H25B 0.9500
C26B O30B 1.22(2)
C26B O27B 1.29(2)
O27B C28B 1.45(2)
C28B C29B 1.47(3)
C28B H28C 0.9900
C28B H28D 0.9900
C29B H29D 0.9800
C29B H29E 0.9800
C29B H29F 0.9800
O1S H1S 0.9001
O2S H2S 0.9000

loop_
_geom_hbond_atom_site_label_D
_geom_hbond_atom_site_label_H
_geom_hbond_atom_site_label_A
_geom_hbond_distance_DH
_geom_hbond_distance_HA
_geom_hbond_distance_DA
_geom_hbond_angle_DHA
N3A H3A O31B 0.90 1.91 2.81(2) 179.5
N3B H3B O31A 0.90 1.94 2.84(2) 179.6
O1S H1S O31A 0.90 1.93 2.831(17) 179.9
O2S H2S O31B 0.90 1.90 2.805(19) 179.8

loop_
_geom_torsion_atom_site_label_1
_geom_torsion_atom_site_label_2
_geom_torsion_atom_site_label_3
_geom_torsion_atom_site_label_4
_geom_torsion
C13A N1A C2A O31A -6(3)
C10A N1A C2A O31A 173.8(16)
C13A N1A C2A N3A -172.5(16)
C10A N1A C2A N3A 8(3)
O31A C2A N3A C4A 169.0(15)
N1A C2A N3A C4A -25(2)
C2A N3A C4A C9A 21(2)
C2A N3A C4A C5A -166.0(16)
C9A C4A C5A C6A 4(2)
N3A C4A C5A C6A -168.4(14)
C4A C5A C6A C7A -7(2)
C5A C6A C7A C8A 7(2)
C5A C6A C7A C26A -170.3(14)
C6A C7A C8A C9A -4(2)
C26A C7A C8A C9A 172.8(14)
C7A C8A C9A C4A 1(2)
C7A C8A C9A C10A 170.0(16)
N3A C4A C9A C8A 170.8(15)
C5A C4A C9A C8A -2(2)
N3A C4A C9A C10A 2(2)
C5A C4A C9A C10A -170.9(15)
C2A N1A C10A C9A 13(2)
C13A N1A C10A C9A -166.5(15)
C2A N1A C10A C11A 143.1(17)
C13A N1A C10A C11A -36.9(19)
C8A C9A C10A N1A 174.5(15)
C4A C9A C10A N1A -17(2)
C8A C9A C10A C11A 52(2)
C4A C9A C10A C11A -139.1(16)
N1A C10A C11A C12A 26.7(18)
C9A C10A C11A C12A 154.0(15)
N1A C10A C11A C14A 152.9(16)
C9A C10A C11A C14A -80(2)
C10A C11A C12A C13A -10(2)
C14A C11A C12A C13A -139.9(16)
C2A N1A C13A C12A -150.9(16)
C10A N1A C13A C12A 29.1(19)
C11A C12A C13A N1A -10.1(19)
C10A C11A C14A C15A 119(2)
C12A C11A C14A C15A -119(2)
C11A C14A C15A C16A 177.9(17)
C14A C15A C16A C17A 120.4(19)
C15A C16A C17A O18A 168.5(15)
C16A C17A O18A C19A 176.1(16)
C17A O18A C19A O32A -2(3)
C17A O18A C19A C20A 172.2(17)
O32A C19A C20A C21A 174(2)
O18A C19A C20A C21A 0(3)
O32A C19A C20A C25A -11(3)
O18A C19A C20A C25A 175.2(17)
C19A C20A C21A C22A -175.6(18)
C25A C20A C21A C22A 10(3)
C20A C21A C22A C23A -6(3)
C21A C22A C23A C24A -1(3)
C21A C22A C23A Br1A 177.4(12)
C22A C23A C24A C25A 6(3)
Br1A C23A C24A C25A -172.7(18)
C23A C24A C25A C20A -3(3)
C21A C20A C25A C24A -6(3)
C19A C20A C25A C24A 179.7(19)
C8A C7A C26A O30A 171.6(15)
C6A C7A C26A O30A -11(2)
C8A C7A C26A O27A 1(2)
C6A C7A C26A O27A 178.2(13)
O30A C26A O27A C28A 5(2)
C7A C26A O27A C28A 175.7(13)
C26A O27A C28A C29A -92(2)
C10B N1B C2B O31B 179.5(16)
C13B N1B C2B O31B -3(3)
C10B N1B C2B N3B -6(3)
C13B N1B C2B N3B 171.5(16)
N1B C2B N3B C4B -14(3)
O31B C2B N3B C4B 160.3(15)
C2B N3B C4B C5B -169.2(17)
C2B N3B C4B C9B 17(2)
C9B C4B C5B C6B 0(2)
N3B C4B C5B C6B -174.2(15)
C4B C5B C6B C7B -1(3)
C5B C6B C7B C8B 3(2)
C5B C6B C7B C26B 179.9(14)
C6B C7B C8B C9B -4(2)
C26B C7B C8B C9B 179.6(14)
C5B C4B C9B C8B 0(2)
N3B C4B C9B C8B 174.2(14)
C5B C4B C9B C10B -174.0(16)
N3B C4B C9B C10B 0(2)
C7B C8B C9B C4B 2(2)
C7B C8B C9B C10B 175.9(15)
C2B N1B C10B C9B 21(2)
C13B N1B C10B C9B -156.9(14)
C2B N1B C10B C11B 145.4(17)
C13B N1B C10B C11B -32.7(18)
C4B C9B C10B N1B -17(2)
C8B C9B C10B N1B 169.3(15)
C4B C9B C10B C11B -131.5(17)
C8B C9B C10B C11B 55(2)
N1B C10B C11B C12B 37.3(17)
C9B C10B C11B C12B 157.6(15)
N1B C10B C11B C14B 155.2(15)
C9B C10B C11B C14B -85(2)
C14B C11B C12B C13B -151.3(15)
C10B C11B C12B C13B -29.5(18)
C2B N1B C13B C12B -162.9(16)
C10B N1B C13B C12B 15.1(18)
C11B C12B C13B N1B 10.2(18)
C12B C11B C14B C15B -122(2)
C10B C11B C14B C15B 123(2)
C11B C14B C15B C16B 169.8(17)
C14B C15B C16B C17B 125(2)
C15B C16B C17B O18B 167.8(15)
C16B C17B O18B C19B 179.0(16)
C17B O18B C19B O32B 1(3)
C17B O18B C19B C20B 178.2(15)
O32B C19B C20B C25B -10(3)
O18B C19B C20B C25B 173.2(16)
O32B C19B C20B C21B -175.1(18)
O18B C19B C20B C21B 8(2)
C25B C20B C21B C22B 15(2)
C19B C20B C21B C22B 179.7(16)
C20B C21B C22B C23B -12(2)
C21B C22B C23B C24B 7(3)
C21B C22B C23B Br1B -171.4(13)
C22B C23B C24B C25B -4(3)
Br1B C23B C24B C25B 173.8(14)
C21B C20B C25B C24B -13(3)
C19B C20B C25B C24B -179.5(17)
C23B C24B C25B C20B 8(3)
C6B C7B C26B O30B -3(2)
C8B C7B C26B O30B 174.0(15)
C6B C7B C26B O27B 179.2(14)
C8B C7B C26B O27B -4(2)
O30B C26B O27B C28B -1(2)
C7B C26B O27B C28B 176.6(13)
C26B O27B C28B C29B 85(2)
